data_2240046
loop_
_publ_author_name
'Kang, Gihaeng'
'Cho, Seonghwa'
'Lee, Sangjin'
'Kim, Tae Ho'

_publ_section_title
;
 Crystal structure of 3,6-bis(2-chlorophenyl)-1,2,4,5-tetrazine: the
 acaricide clofentezine
;
_journal_coeditor_code NK2226
_journal_issue 10
_journal_name_full 'Acta Crystallographica Section E'
_journal_page_first o1135
_journal_paper_doi 10.1107/S1600536814021291
_journal_volume 70
_journal_year 2014
_chemical_formula_iupac 'C14 H8 Cl2 N4'
_chemical_formula_moiety 'C14 H8 Cl2 N4'
_chemical_formula_sum 'C14 H8 Cl2 N4'
_chemical_formula_weight 303.14
_chemical_name_systematic
;
3,6-bis(2-Chlorophenyl)-1,2,4,5-tetrazine
;
_space_group_IT_number 14
_symmetry_cell_setting monoclinic
_symmetry_space_group_name_Hall '-P 2yn'
_symmetry_space_group_name_H-M 'P 1 21/n 1'
_atom_sites_solution_hydrogens geom
_atom_sites_solution_primary direct
_atom_sites_solution_secondary difmap
_audit_creation_method SHELXTL
_cell_angle_alpha 90.00
_cell_angle_beta 97.715(3)
_cell_angle_gamma 90.00
_cell_formula_units_Z 2
_cell_length_a 3.8199(4)
_cell_length_b 14.0706(16)
_cell_length_c 12.1066(15)
_cell_measurement_reflns_used 1312
_cell_measurement_temperature 173(2)
_cell_measurement_theta_max 27.01
_cell_measurement_theta_min 2.23
_cell_volume 644.82(13)
_computing_cell_refinement
;
SAINT (Bruker, 2009)
;
_computing_data_collection
;
APEX2 (Bruker, 2009)
;
_computing_data_reduction
;
SAINT (Bruker, 2009)
;
_computing_molecular_graphics
;
DIAMOND (Brandenburg, 2010)
;
_computing_publication_material
;
SHELXTL (Sheldrick, 2008)
;
_computing_structure_refinement
;
SHELXTL (Sheldrick, 2008)
;
_computing_structure_solution
;
SHELXTL (Sheldrick, 2008)
;
_diffrn_ambient_temperature 173(2)
_diffrn_measured_fraction_theta_full 1.000
_diffrn_measured_fraction_theta_max 1.000
_diffrn_measurement_device_type 'Bruker APEXII CCD'
_diffrn_measurement_method '\f and \w scans'
_diffrn_radiation_monochromator graphite
_diffrn_radiation_source 'fine-focus sealed tube'
_diffrn_radiation_type MoK\a
_diffrn_radiation_wavelength 0.71073
_diffrn_reflns_av_R_equivalents 0.0306
_diffrn_reflns_av_sigmaI/netI 0.0370
_diffrn_reflns_limit_h_max 4
_diffrn_reflns_limit_h_min -4
_diffrn_reflns_limit_k_max 18
_diffrn_reflns_limit_k_min -14
_diffrn_reflns_limit_l_max 15
_diffrn_reflns_limit_l_min -15
_diffrn_reflns_number 4197
_diffrn_reflns_theta_full 27.40
_diffrn_reflns_theta_max 27.40
_diffrn_reflns_theta_min 2.23
_exptl_absorpt_coefficient_mu 0.496
_exptl_absorpt_correction_T_max 0.9708
_exptl_absorpt_correction_T_min 0.8075
_exptl_absorpt_correction_type multi-scan
_exptl_absorpt_process_details
;
(SADABS; Bruker, 2009)
;
_exptl_crystal_colour red
_exptl_crystal_density_diffrn 1.561
_exptl_crystal_density_method 'not measured'
_exptl_crystal_description plate
_exptl_crystal_F_000 308
_exptl_crystal_size_max 0.45
_exptl_crystal_size_mid 0.09
_exptl_crystal_size_min 0.06
_refine_diff_density_max 0.438
_refine_diff_density_min -0.206
_refine_ls_extinction_method none
_refine_ls_goodness_of_fit_ref 1.067
_refine_ls_hydrogen_treatment constr
_refine_ls_matrix_type full
_refine_ls_number_parameters 91
_refine_ls_number_reflns 1456
_refine_ls_number_restraints 0
_refine_ls_restrained_S_all 1.067
_refine_ls_R_factor_all 0.0457
_refine_ls_R_factor_gt 0.0375
_refine_ls_shift/su_max 0.000
_refine_ls_shift/su_mean 0.000
_refine_ls_structure_factor_coef Fsqd
_refine_ls_weighting_details 'calc w=1/[\s^2^(Fo^2^)+(0.0377P)^2^+0.2990P] where P=(Fo^2^+2Fc^2^)/3'
_refine_ls_weighting_scheme calc
_refine_ls_wR_factor_gt 0.0912
_refine_ls_wR_factor_ref 0.0955
_reflns_number_gt 1222
_reflns_number_total 1456
_reflns_threshold_expression I>2\s(I)
_cod_data_source_file nk2226sup1.cif
_cod_data_source_block I
_cod_original_sg_symbol_H-M 'P 21/n'
_cod_database_code 2240046
_cod_database_fobs_code 2240046

loop_
_symmetry_equiv_pos_as_xyz
'x, y, z'
'-x+1/2, y+1/2, -z+1/2'
'-x, -y, -z'
'x-1/2, -y-1/2, z-1/2'

loop_
_atom_site_type_symbol
_atom_site_label
_atom_site_fract_x
_atom_site_fract_y
_atom_site_fract_z
_atom_site_U_iso_or_equiv
_atom_site_adp_type
_atom_site_calc_flag
_atom_site_refinement_flags
_atom_site_occupancy
_atom_site_symmetry_multiplicity
Cl Cl1 0.72153(14) 0.44093(3) 0.68048(4) 0.03196(18) Uani d . 1 1
N N1 1.1350(5) 0.45432(11) 0.91567(14) 0.0288(4) Uani d . 1 1
N N2 0.8626(5) 0.58937(11) 0.98682(13) 0.0281(4) Uani d . 1 1
C C1 0.9976(5) 0.54235(12) 0.90522(16) 0.0221(4) Uani d . 1 1
C C2 1.0066(5) 0.59412(12) 0.79914(15) 0.0219(4) Uani d . 1 1
C C3 0.9028(5) 0.55442(12) 0.69426(16) 0.0229(4) Uani d . 1 1
C C4 0.9276(5) 0.60556(14) 0.59725(17) 0.0310(5) Uani d . 1 1
H H4 0.8507 0.5782 0.5264 0.037 Uiso calc R 1 1
C C5 1.0657(6) 0.69676(15) 0.60499(19) 0.0355(5) Uani d . 1 1
H H5 1.0929 0.7310 0.5390 0.043 Uiso calc R 1 1
C C6 1.1638(6) 0.73814(14) 0.7076(2) 0.0349(5) Uani d . 1 1
H H6 1.2533 0.8012 0.7122 0.042 Uiso calc R 1 1
C C7 1.1319(5) 0.68778(14) 0.80399(18) 0.0296(4) Uani d . 1 1
H H7 1.1959 0.7172 0.8744 0.036 Uiso calc R 1 1

loop_
_atom_site_aniso_label
_atom_site_aniso_U_11
_atom_site_aniso_U_22
_atom_site_aniso_U_33
_atom_site_aniso_U_12
_atom_site_aniso_U_13
_atom_site_aniso_U_23
Cl1 0.0376(3) 0.0258(3) 0.0319(3) -0.0065(2) 0.0026(2) -0.00350(19)
N1 0.0405(10) 0.0240(8) 0.0224(8) 0.0090(7) 0.0064(7) 0.0001(6)
N2 0.0410(10) 0.0225(7) 0.0214(8) 0.0082(7) 0.0060(7) 0.0006(6)
C1 0.0238(9) 0.0204(8) 0.0220(9) 0.0013(7) 0.0022(7) -0.0021(7)
C2 0.0219(9) 0.0218(8) 0.0228(9) 0.0040(7) 0.0053(7) 0.0013(7)
C3 0.0227(9) 0.0212(9) 0.0251(10) 0.0013(7) 0.0044(8) 0.0007(7)
C4 0.0340(11) 0.0353(11) 0.0238(10) 0.0043(9) 0.0046(8) 0.0035(8)
C5 0.0380(12) 0.0340(11) 0.0362(12) 0.0042(9) 0.0109(10) 0.0170(9)
C6 0.0326(11) 0.0222(9) 0.0506(14) -0.0005(8) 0.0078(10) 0.0084(9)
C7 0.0297(11) 0.0249(9) 0.0338(11) 0.0009(8) 0.0029(9) -0.0006(8)

loop_
_atom_type_symbol
_atom_type_description
_atom_type_scat_dispersion_real
_atom_type_scat_dispersion_imag
_atom_type_scat_source
C C 0.0033 0.0016 'International Tables Vol C Tables 4.2.6.8 and 6.1.1.4'
H H 0.0000 0.0000 'International Tables Vol C Tables 4.2.6.8 and 6.1.1.4'
N N 0.0061 0.0033 'International Tables Vol C Tables 4.2.6.8 and 6.1.1.4'
Cl Cl 0.1484 0.1585 'International Tables Vol C Tables 4.2.6.8 and 6.1.1.4'

loop_
_geom_angle_atom_site_label_1
_geom_angle_atom_site_label_2
_geom_angle_atom_site_label_3
_geom_angle_site_symmetry_1
_geom_angle
N2 N1 C1 3_767 117.74(16)
N1 N2 C1 3_767 117.78(16)
N1 C1 N2 . 124.49(17)
N1 C1 C2 . 118.72(16)
N2 C1 C2 . 116.74(16)
C3 C2 C7 . 117.95(17)
C3 C2 C1 . 123.74(16)
C7 C2 C1 . 118.30(17)
C4 C3 C2 . 121.19(17)
C4 C3 Cl1 . 117.72(15)
C2 C3 Cl1 . 121.05(14)
C5 C4 C3 . 119.4(2)
C5 C4 H4 . 120.3
C3 C4 H4 . 120.3
C6 C5 C4 . 120.48(19)
C6 C5 H5 . 119.8
C4 C5 H5 . 119.8
C5 C6 C7 . 119.98(19)
C5 C6 H6 . 120.0
C7 C6 H6 . 120.0
C6 C7 C2 . 120.95(19)
C6 C7 H7 . 119.5
C2 C7 H7 . 119.5

loop_
_geom_bond_atom_site_label_1
_geom_bond_atom_site_label_2
_geom_bond_site_symmetry_2
_geom_bond_distance
Cl1 C3 . 1.7397(18)
N1 N2 3_767 1.330(2)
N1 C1 . 1.345(2)
N2 N1 3_767 1.330(2)
N2 C1 . 1.348(2)
C1 C2 . 1.481(3)
C2 C3 . 1.395(3)
C2 C7 . 1.401(3)
C3 C4 . 1.391(3)
C4 C5 . 1.386(3)
C4 H4 . 0.9500
C5 C6 . 1.378(3)
C5 H5 . 0.9500
C6 C7 . 1.385(3)
C6 H6 . 0.9500
C7 H7 . 0.9500

loop_
_geom_torsion_atom_site_label_1
_geom_torsion_atom_site_label_2
_geom_torsion_atom_site_label_3
_geom_torsion_atom_site_label_4
_geom_torsion_site_symmetry_1
_geom_torsion
N2 N1 C1 N2 3_767 0.1(3)
N2 N1 C1 C2 3_767 177.28(17)
N1 N2 C1 N1 3_767 -0.1(3)
N1 N2 C1 C2 3_767 -177.33(17)
N1 C1 C2 C3 . 47.7(3)
N2 C1 C2 C3 . -134.8(2)
N1 C1 C2 C7 . -131.16(19)
N2 C1 C2 C7 . 46.3(3)
C7 C2 C3 C4 . 1.0(3)
C1 C2 C3 C4 . -177.93(18)
C7 C2 C3 Cl1 . -176.46(14)
C1 C2 C3 Cl1 . 4.6(3)
C2 C3 C4 C5 . 1.5(3)
Cl1 C3 C4 C5 . 179.03(15)
C3 C4 C5 C6 . -2.7(3)
C4 C5 C6 C7 . 1.4(3)
C5 C6 C7 C2 . 1.2(3)
C3 C2 C7 C6 . -2.3(3)
C1 C2 C7 C6 . 176.64(18)
